data_7022975
loop_
_publ_author_name
'Corona-S\'anchez, Ricardo'
'Toscano, Rub\'en A'
'Ortega-Alfaro, M Carmen'
'Sandoval-Ch\'avez, C\'esar'
'L\'opez-Cort\'es, Jos\'e G'

_publ_section_title
;
 2-Ferrocenyl-2-thiazoline as a building block of novel phosphine-free
 ligands.
;
_journal_issue 33
_journal_name_full 'Dalton transactions (Cambridge, England : 2003)'
_journal_page_first 11992
_journal_page_last 12004
_journal_paper_doi 10.1039/c3dt50451d
_journal_volume 42
_journal_year 2013
_chemical_formula_moiety 'C13 H15 Fe N O S'
_chemical_formula_sum 'C13 H15 Fe N O S'
_chemical_formula_weight 289.17
_chemical_name_systematic
;
?
;
_space_group_IT_number 15
_symmetry_cell_setting monoclinic
_symmetry_space_group_name_Hall '-C 2yc'
_symmetry_space_group_name_H-M 'C 1 2/c 1'
_atom_sites_solution_hydrogens geom
_atom_sites_solution_primary direct
_atom_sites_solution_secondary difmap
_audit_creation_method SHELXL-97
_cell_angle_alpha 90.00
_cell_angle_beta 92.073(2)
_cell_angle_gamma 90.00
_cell_formula_units_Z 8
_cell_length_a 17.8607(17)
_cell_length_b 7.3757(7)
_cell_length_c 18.9368(18)
_cell_measurement_reflns_used 4717
_cell_measurement_temperature 298(2)
_cell_measurement_theta_max 25.29
_cell_measurement_theta_min 2.28
_cell_volume 2493.0(4)
_computing_cell_refinement 'SMART V 5.625 (Bruker, 1999)'
_computing_data_collection 'SMART V 5.625 (Bruker, 1999)'
_computing_data_reduction 'SAINT V 7.34A (Bruker, 2006)'
_computing_molecular_graphics 'SHELXTL V 6.12 (Sheldrick, 2000)'
_computing_publication_material 'SHELXTL V 6.12 (Sheldrick, 2000)'
_computing_structure_refinement 'SHELXTL V 6.12 (Sheldrick, 2000)'
_computing_structure_solution 'SHELXTL V 6.12 (Sheldrick, 2000)'
_diffrn_ambient_temperature 298(2)
_diffrn_detector_area_resol_mean 0.661
_diffrn_measured_fraction_theta_full 0.992
_diffrn_measured_fraction_theta_max 0.992
_diffrn_measurement_device_type 'Bruker Smart Apex CCD diffractometer 01-670'
_diffrn_measurement_method \w-scans
_diffrn_radiation_monochromator graphite
_diffrn_radiation_source 'fine-focus sealed tube'
_diffrn_radiation_type MoK\a
_diffrn_radiation_wavelength 0.71073
_diffrn_reflns_av_R_equivalents 0.0293
_diffrn_reflns_av_sigmaI/netI 0.0273
_diffrn_reflns_limit_h_max 21
_diffrn_reflns_limit_h_min -21
_diffrn_reflns_limit_k_max 8
_diffrn_reflns_limit_k_min -8
_diffrn_reflns_limit_l_max 22
_diffrn_reflns_limit_l_min -22
_diffrn_reflns_number 8240
_diffrn_reflns_theta_full 25.32
_diffrn_reflns_theta_max 25.32
_diffrn_reflns_theta_min 2.28
_diffrn_standards_decay_% 0
_exptl_absorpt_coefficient_mu 1.358
_exptl_absorpt_correction_T_max 0.7452
_exptl_absorpt_correction_T_min 0.6188
_exptl_absorpt_correction_type multi-scan
_exptl_absorpt_process_details '(Sheldrick, 2008)'
_exptl_crystal_colour red
_exptl_crystal_density_diffrn 1.541
_exptl_crystal_density_method 'not measured'
_exptl_crystal_description prism
_exptl_crystal_F_000 1200
_exptl_crystal_size_max 0.482
_exptl_crystal_size_mid 0.192
_exptl_crystal_size_min 0.104
_refine_diff_density_max 0.256
_refine_diff_density_min -0.226
_refine_diff_density_rms 0.054
_refine_ls_extinction_method none
_refine_ls_goodness_of_fit_ref 1.058
_refine_ls_hydrogen_treatment mixed
_refine_ls_matrix_type full
_refine_ls_number_parameters 206
_refine_ls_number_reflns 2258
_refine_ls_number_restraints 205
_refine_ls_restrained_S_all 1.028
_refine_ls_R_factor_all 0.0345
_refine_ls_R_factor_gt 0.0294
_refine_ls_shift/su_max 0.000
_refine_ls_shift/su_mean 0.000
_refine_ls_structure_factor_coef Fsqd
_refine_ls_weighting_details 'calc w=1/[\s^2^(Fo^2^)+(0.0414P)^2^+0.2315P] where P=(Fo^2^+2Fc^2^)/3'
_refine_ls_weighting_scheme calc
_refine_ls_wR_factor_gt 0.0685
_refine_ls_wR_factor_ref 0.0707
_reflns_number_gt 1980
_reflns_number_total 2258
_reflns_threshold_expression >2sigma(I)
_cod_data_source_file c3dt50451d.txt
_cod_data_source_block Compound_3
_cod_depositor_comments
;
The following automatic conversions were performed:

'_symmetry_cell_setting' value 'Monoclinic' changed to 'monoclinic'
according to /home/saulius/struct/CIF-dictionaries/cif_core.dic
dictionary named 'cif_core.dic' version 2.4.2 from 2011-04-26.

Automatic conversion script
Id: cif_fix_values 1891 2012-01-12 08:04:46Z andrius 
;
_cod_original_sg_symbol_H-M 'C 2/c'
_cod_database_code 7022975

loop_
_symmetry_equiv_pos_as_xyz
'x, y, z'
'-x, y, -z+1/2'
'x+1/2, y+1/2, z'
'-x+1/2, y+1/2, -z+1/2'
'-x, -y, -z'
'x, -y, z-1/2'
'-x+1/2, -y+1/2, -z'
'x+1/2, -y+1/2, z-1/2'

loop_
_atom_site_label
_atom_site_type_symbol
_atom_site_fract_x
_atom_site_fract_y
_atom_site_fract_z
_atom_site_U_iso_or_equiv
_atom_site_adp_type
_atom_site_occupancy
_atom_site_symmetry_multiplicity
_atom_site_calc_flag
_atom_site_refinement_flags
_atom_site_disorder_assembly
_atom_site_disorder_group
Fe1 Fe 0.321404(14) 0.16070(4) 0.371256(13) 0.03009(11) Uani 1 1 d D A .
S1 S 0.53777(3) -0.00689(8) 0.34605(3) 0.04768(17) Uani 1 1 d . A .
N1 N 0.51271(9) 0.2263(2) 0.44816(10) 0.0379(4) Uani 1 1 d . A .
H1 H 0.4865(12) 0.273(3) 0.4774(11) 0.045 Uiso 1 1 d . . .
O1 O 0.52881(11) 0.6015(2) 0.41961(9) 0.0571(5) Uani 1 1 d . . .
H1A H 0.5271(17) 0.687(4) 0.3986(16) 0.086 Uiso 1 1 d . . .
C1 C 0.40974(10) 0.0333(3) 0.42007(10) 0.0320(4) Uani 1 1 d . A .
C2 C 0.36734(11) -0.0909(3) 0.37652(12) 0.0397(5) Uani 1 1 d . A .
H2 H 0.3853 -0.1563 0.3387 0.048 Uiso 1 1 calc R . .
C3 C 0.29399(12) -0.0972(3) 0.40056(13) 0.0440(5) Uani 1 1 d . A .
H3 H 0.2552 -0.1675 0.3813 0.053 Uiso 1 1 calc R . .
C4 C 0.28890(11) 0.0205(3) 0.45869(11) 0.0421(5) Uani 1 1 d . . .
H4 H 0.2463 0.0409 0.4844 0.051 Uiso 1 1 calc R A .
C5 C 0.35984(11) 0.1023(3) 0.47112(10) 0.0357(5) Uani 1 1 d . A .
H5 H 0.3719 0.1863 0.5063 0.043 Uiso 1 1 calc R . .
C6 C 0.3647(3) 0.3630(8) 0.3121(3) 0.0456(12) Uani 0.767(14) 1 d PDU A 1
H6 H 0.4152 0.3918 0.3095 0.055 Uiso 0.767(14) 1 calc PR A 1
C7 C 0.3249(3) 0.2393(8) 0.26816(18) 0.0454(11) Uani 0.767(14) 1 d PDU A 1
H7 H 0.3446 0.1724 0.2316 0.055 Uiso 0.767(14) 1 calc PR A 1
C8 C 0.2501(3) 0.2349(7) 0.2893(2) 0.0437(10) Uani 0.767(14) 1 d PDU A 1
H8 H 0.2118 0.1647 0.2689 0.052 Uiso 0.767(14) 1 calc PR A 1
C9 C 0.2433(3) 0.3557(8) 0.3468(2) 0.0416(10) Uani 0.767(14) 1 d PDU A 1
H9 H 0.1998 0.3786 0.3709 0.050 Uiso 0.767(14) 1 calc PR A 1
C10 C 0.3146(4) 0.4358(4) 0.3610(2) 0.0421(11) Uani 0.767(14) 1 d PDU A 1
H10 H 0.3262 0.5206 0.3961 0.051 Uiso 0.767(14) 1 calc PR A 1
C6B C 0.2418(7) 0.271(2) 0.3040(9) 0.042(2) Uani 0.233(14) 1 d PDU A 2
H6B H 0.1931 0.2288 0.2963 0.050 Uiso 0.233(14) 1 calc PR A 2
C7B C 0.2651(10) 0.3992(17) 0.3552(8) 0.039(2) Uani 0.233(14) 1 d PDU A 2
H7B H 0.2345 0.4558 0.3872 0.046 Uiso 0.233(14) 1 calc PR A 2
C8B C 0.3428(11) 0.4270(12) 0.3496(8) 0.039(2) Uani 0.233(14) 1 d PDU A 2
H8B H 0.3724 0.5048 0.3773 0.046 Uiso 0.233(14) 1 calc PR A 2
C9B C 0.3674(8) 0.316(2) 0.2944(8) 0.039(2) Uani 0.233(14) 1 d PDU A 2
H9B H 0.4162 0.3083 0.2791 0.047 Uiso 0.233(14) 1 calc PR A 2
C10B C 0.3048(11) 0.218(2) 0.2663(4) 0.042(2) Uani 0.233(14) 1 d PDU A 2
H10B H 0.3053 0.1344 0.2297 0.050 Uiso 0.233(14) 1 calc PR A 2
C11 C 0.48701(10) 0.0921(3) 0.40814(10) 0.0330(4) Uani 1 1 d . . .
C12 C 0.58469(11) 0.3154(3) 0.44195(13) 0.0466(6) Uani 1 1 d . . .
H12A H 0.6209 0.2289 0.4252 0.056 Uiso 1 1 calc R A .
H12B H 0.6023 0.3576 0.4881 0.056 Uiso 1 1 calc R . .
C13 C 0.57920(12) 0.4742(3) 0.39157(12) 0.0457(5) Uani 1 1 d . A .
H13A H 0.6281 0.5291 0.3868 0.055 Uiso 1 1 calc R . .
H13B H 0.5610 0.4339 0.3453 0.055 Uiso 1 1 calc R . .

loop_
_atom_site_aniso_label
_atom_site_aniso_U_11
_atom_site_aniso_U_22
_atom_site_aniso_U_33
_atom_site_aniso_U_23
_atom_site_aniso_U_13
_atom_site_aniso_U_12
Fe1 0.03068(17) 0.02722(18) 0.03215(18) 0.00076(12) -0.00186(11) 0.00208(11)
S1 0.0461(3) 0.0457(3) 0.0523(3) 0.0016(3) 0.0154(3) 0.0041(3)
N1 0.0319(9) 0.0352(10) 0.0465(11) 0.0018(8) 0.0015(8) -0.0002(8)
O1 0.0784(12) 0.0369(10) 0.0566(11) 0.0048(8) 0.0135(9) 0.0054(9)
C1 0.0307(9) 0.0268(10) 0.0382(10) 0.0069(8) -0.0038(8) 0.0038(8)
C2 0.0415(12) 0.0240(10) 0.0532(13) 0.0003(10) -0.0014(10) 0.0028(9)
C3 0.0365(11) 0.0305(11) 0.0643(15) 0.0060(11) -0.0047(10) -0.0060(9)
C4 0.0338(11) 0.0474(13) 0.0454(12) 0.0141(10) 0.0046(9) -0.0022(9)
C5 0.0372(11) 0.0391(12) 0.0307(10) 0.0078(9) -0.0006(8) 0.0010(9)
C6 0.0445(16) 0.043(2) 0.050(2) 0.018(2) 0.0023(16) -0.0015(16)
C7 0.052(2) 0.054(2) 0.0302(16) 0.0086(14) 0.0035(13) 0.007(2)
C8 0.0446(18) 0.051(2) 0.0350(19) 0.0021(15) -0.0114(16) 0.0087(15)
C9 0.0405(18) 0.040(2) 0.044(2) 0.0060(16) -0.0027(16) 0.0133(16)
C10 0.054(3) 0.0258(15) 0.0462(18) 0.0056(12) -0.0056(19) 0.0052(14)
C6B 0.041(3) 0.046(4) 0.038(4) 0.002(4) -0.008(3) 0.006(3)
C7B 0.045(4) 0.033(4) 0.039(4) 0.001(3) 0.001(4) 0.009(4)
C8B 0.045(4) 0.029(4) 0.041(4) 0.001(3) -0.004(4) 0.002(4)
C9B 0.045(3) 0.036(5) 0.035(4) 0.005(4) 0.006(3) 0.004(4)
C10B 0.051(5) 0.044(4) 0.030(4) -0.002(3) -0.007(3) 0.003(4)
C11 0.0348(10) 0.0271(10) 0.0367(11) 0.0086(9) -0.0031(8) 0.0043(8)
C12 0.0347(11) 0.0420(13) 0.0627(15) 0.0066(11) -0.0056(10) -0.0049(10)
C13 0.0418(12) 0.0415(13) 0.0542(13) 0.0032(11) 0.0061(10) -0.0068(10)

loop_
_atom_type_symbol
_atom_type_description
_atom_type_scat_dispersion_real
_atom_type_scat_dispersion_imag
_atom_type_scat_source
C C 0.0033 0.0016 'International Tables Vol C Tables 4.2.6.8 and 6.1.1.4'
H H 0.0000 0.0000 'International Tables Vol C Tables 4.2.6.8 and 6.1.1.4'
N N 0.0061 0.0033 'International Tables Vol C Tables 4.2.6.8 and 6.1.1.4'
O O 0.0106 0.0060 'International Tables Vol C Tables 4.2.6.8 and 6.1.1.4'
S S 0.1246 0.1234 'International Tables Vol C Tables 4.2.6.8 and 6.1.1.4'
Fe Fe 0.3463 0.8444 'International Tables Vol C Tables 4.2.6.8 and 6.1.1.4'

loop_
_geom_angle_atom_site_label_1
_geom_angle_atom_site_label_2
_geom_angle_atom_site_label_3
_geom_angle
C2 Fe1 C1 41.27(8)
C2 Fe1 C5 68.82(8)
C1 Fe1 C5 41.26(8)
C2 Fe1 C6 122.4(2)
C1 Fe1 C6 106.58(14)
C5 Fe1 C6 122.99(18)
C2 Fe1 C7 106.30(16)
C1 Fe1 C7 121.15(16)
C5 Fe1 C7 158.26(19)
C6 Fe1 C7 40.49(16)
C2 Fe1 C10 159.4(2)
C1 Fe1 C10 123.11(18)
C5 Fe1 C10 108.39(13)
C6 Fe1 C10 40.69(14)
C7 Fe1 C10 68.31(16)
C2 Fe1 C10B 106.4(4)
C1 Fe1 C10B 128.5(5)
C5 Fe1 C10B 168.6(6)
C6 Fe1 C10B 50.0(5)
C7 Fe1 C10B 11.0(5)
C10 Fe1 C10B 72.2(5)
C2 Fe1 C7B 171.9(6)
C1 Fe1 C7B 146.8(6)
C5 Fe1 C7B 117.9(5)
C6 Fe1 C7B 58.8(4)
C7 Fe1 C7B 69.2(5)
C10 Fe1 C7B 26.2(5)
C10B Fe1 C7B 67.8(4)
C2 Fe1 C6B 131.8(6)
C1 Fe1 C6B 168.5(6)
C5 Fe1 C6B 150.1(6)
C6 Fe1 C6B 68.6(5)
C7 Fe1 C6B 48.3(5)
C10 Fe1 C6B 60.4(5)
C10B Fe1 C6B 40.4(3)
C7B Fe1 C6B 40.2(3)
C2 Fe1 C9 157.7(2)
C1 Fe1 C9 160.3(2)
C5 Fe1 C9 124.34(15)
C6 Fe1 C9 68.25(15)
C7 Fe1 C9 68.11(16)
C10 Fe1 C9 40.68(13)
C10B Fe1 C9 63.9(5)
C7B Fe1 C9 14.7(5)
C6B Fe1 C9 28.9(5)
C2 Fe1 C8B 144.1(6)
C1 Fe1 C8B 112.9(5)
C5 Fe1 C8B 109.3(4)
C6 Fe1 C8B 26.9(4)
C7 Fe1 C8B 61.5(4)
C10 Fe1 C8B 15.7(4)
C10B Fe1 C8B 68.1(4)
C7B Fe1 C8B 40.4(3)
C6B Fe1 C8B 67.8(4)
C9 Fe1 C8B 53.8(4)
C2 Fe1 C3 40.27(9)
C1 Fe1 C3 68.64(8)
C5 Fe1 C3 68.10(9)
C6 Fe1 C3 158.5(2)
C7 Fe1 C3 122.68(19)
C10 Fe1 C3 159.3(2)
C10B Fe1 C3 115.4(5)
C7B Fe1 C3 136.0(6)
C6B Fe1 C3 111.8(4)
C9 Fe1 C3 123.2(2)
C8B Fe1 C3 174.6(6)
C11 N1 C12 125.7(2)
C2 C1 C5 106.70(17)
C2 C1 C11 125.43(18)
C5 C1 C11 127.51(18)
C2 C1 Fe1 69.36(11)
C5 C1 Fe1 69.53(10)
C11 C1 Fe1 120.75(13)
C3 C2 C1 108.36(19)
C3 C2 Fe1 70.47(12)
C1 C2 Fe1 69.37(11)
C2 C3 C4 108.72(18)
C2 C3 Fe1 69.26(11)
C4 C3 Fe1 70.22(12)
C3 C4 C5 108.08(19)
C3 C4 Fe1 69.63(12)
C5 C4 Fe1 69.02(11)
C4 C5 C1 108.14(18)
C4 C5 Fe1 70.47(11)
C1 C5 Fe1 69.21(10)
C7 C6 C10 108.3(3)
C7 C6 Fe1 69.95(18)
C10 C6 Fe1 69.91(19)
C8 C7 C6 108.1(4)
C8 C7 Fe1 70.11(18)
C6 C7 Fe1 69.57(19)
C7 C8 C9 108.2(3)
C7 C8 Fe1 69.55(18)
C9 C8 Fe1 69.70(16)
C8 C9 C10 107.9(3)
C8 C9 Fe1 69.82(18)
C10 C9 Fe1 69.50(17)
C6 C10 C9 107.5(3)
C6 C10 Fe1 69.40(17)
C9 C10 Fe1 69.82(18)
C7B C6B C10B 108.3(8)
C7B C6B Fe1 69.9(4)
C10B C6B Fe1 69.8(4)
C6B C7B C8B 108.3(7)
C6B C7B Fe1 69.9(4)
C8B C7B Fe1 69.9(4)
C9B C8B C7B 107.8(7)
C9B C8B Fe1 69.9(4)
C7B C8B Fe1 69.7(4)
C8B C9B C10B 108.1(8)
C8B C9B Fe1 69.8(4)
C10B C9B Fe1 69.6(4)
C6B C10B C9B 107.7(8)
C6B C10B Fe1 69.9(4)
C9B C10B Fe1 69.9(4)
N1 C11 C1 116.20(18)
N1 C11 S1 122.93(16)
C1 C11 S1 120.87(15)
N1 C12 C13 111.35(17)
O1 C13 C12 107.73(19)

loop_
_geom_bond_atom_site_label_1
_geom_bond_atom_site_label_2
_geom_bond_distance
Fe1 C2 2.030(2)
Fe1 C1 2.0302(17)
Fe1 C5 2.0344(18)
Fe1 C6 2.035(3)
Fe1 C7 2.040(3)
Fe1 C10 2.041(3)
Fe1 C10B 2.043(7)
Fe1 C7B 2.044(7)
Fe1 C6B 2.044(7)
Fe1 C9 2.046(3)
Fe1 C8B 2.046(7)
Fe1 C3 2.046(2)
S1 C11 1.677(2)
N1 C11 1.319(3)
N1 C12 1.452(3)
O1 C13 1.417(3)
C1 C2 1.431(3)
C1 C5 1.432(3)
C1 C11 1.472(3)
C2 C3 1.403(3)
C3 C4 1.407(3)
C4 C5 1.415(3)
C6 C7 1.410(5)
C6 C10 1.417(5)
C7 C8 1.409(5)
C8 C9 1.416(5)
C9 C10 1.421(5)
C6B C7B 1.405(10)
C6B C10B 1.410(10)
C7B C8B 1.411(9)
C8B C9B 1.411(9)
C9B C10B 1.417(9)
C12 C13 1.512(3)

loop_
_geom_hbond_atom_site_label_D
_geom_hbond_atom_site_label_H
_geom_hbond_atom_site_label_A
_geom_hbond_distance_DH
_geom_hbond_distance_HA
_geom_hbond_distance_DA
_geom_hbond_angle_DHA
_geom_hbond_site_symmetry_A
N1 H1 O1 0.81(2) 2.18(2) 2.927(3) 152(2) 5_666
O1 H1A S1 0.74(3) 2.48(3) 3.2132(18) 169(3) 1_565
